data_9005869
loop_
_publ_author_name
'Ross, N. L.'
'Hazen, R. M.'

_publ_section_title
;
 Single crystal X-ray diffraction study of MgSiO3 perovskite from 77 to 400 K
 Sample: Crystal 1
;
_journal_name_full 'Physics and Chemistry of Minerals'
_journal_page_first 415
_journal_page_last 420
_journal_volume 16
_journal_year 1989
_chemical_compound_source Synthetic
_chemical_formula_structural MgSiO3
_chemical_formula_sum 'Mg O3 Si'
_chemical_name_mineral Bridgmanite
_space_group_IT_number 62
_symmetry_space_group_name_Hall '-P 2c 2ab'
_symmetry_space_group_name_H-M 'P b n m'
_cell_angle_alpha 90
_cell_angle_beta 90
_cell_angle_gamma 90
_cell_length_a 4.7786
_cell_length_b 4.9293
_cell_length_c 6.9003
_cell_formula_units_Z 4
_cell_volume 162.538
_database_code_amcsd 0007451
_exptl_crystal_density_diffrn 4.102
_cod_original_formula_sum 'Mg Si O3'
_cod_database_code 9005869

loop_
_space_group_symop_operation_xyz
x,y,z
x,y,1/2-z
-x,-y,1/2+z
1/2+x,1/2-y,1/2+z
1/2-x,1/2+y,1/2-z
1/2-x,1/2+y,z
1/2+x,1/2-y,-z
-x,-y,-z

loop_
_atom_site_label
_atom_site_fract_x
_atom_site_fract_y
_atom_site_fract_z
_atom_site_U_iso_or_equiv
Mg 0.98560 0.05640 0.25000 0.00950
Si 0.00000 0.50000 0.00000 0.00621
O1 0.10150 0.46730 0.25000 0.00570
O2 0.69620 0.29830 0.05240 0.00595

loop_
_cod_related_entry_id
_cod_related_entry_database
_cod_related_entry_code
1 AMCSD 0007451
